data_4120462
loop_
_publ_author_name
'Furuyama, Taniyuki'
'Satoh, Koh'
'Kushiya, Tomofumi'
'Kobayashi, Nagao'

_publ_section_title
;
 Design, Synthesis, and Properties of Phthalocyanine Complexes with
 Main-Group Elements Showing Main Absorption and Fluorescence beyond 1000
 nm.
;
_journal_issue 2
_journal_name_full 'Journal of the American Chemical Society'
_journal_page_first 765
_journal_page_last 776
_journal_paper_doi 10.1021/ja411016f
_journal_volume 136
_journal_year 2014
_chemical_formula_moiety 'C83 H48 N8 S8 Zn, C3 H7 N O, C H Cl3'
_chemical_formula_sum 'C84 H56 Cl3 N9 O S8 Zn'
_chemical_formula_weight 1635.58
_chemical_name_systematic
; 
 ? 
;
_space_group_IT_number 14
_symmetry_cell_setting monoclinic
_symmetry_space_group_name_Hall '-P 2yn'
_symmetry_space_group_name_H-M 'P 1 21/n 1'
_atom_sites_solution_hydrogens geom
_atom_sites_solution_primary direct
_atom_sites_solution_secondary difmap
_audit_creation_method SHELXL-97
_cell_angle_alpha 90.00
_cell_angle_beta 110.51(3)
_cell_angle_gamma 90.00
_cell_formula_units_Z 4
_cell_length_a 26.58(4)
_cell_length_b 10.488(17)
_cell_length_c 32.51(5)
_cell_measurement_temperature 100(2)
_cell_volume 8488(2)
_computing_cell_refinement 'Bruker SMART'
_computing_data_collection 'Bruker SMART'
_computing_data_reduction 'Bruker SAINT'
_computing_molecular_graphics 'Yadokari-XG 2009 (Wakita, Nemoto et al., 2009)'
_computing_publication_material 'Yadokari-XG 2009 (Wakita, Nemoto et al., 2009)'
_computing_structure_refinement 'SHELXL-97 (Sheldrick, 1997)'
_computing_structure_solution 'SHELXS-97 (Sheldrick, 1997)'
_diffrn_ambient_temperature 100(2)
_diffrn_detector_area_resol_mean 8.333
_diffrn_measured_fraction_theta_full 0.990
_diffrn_measured_fraction_theta_max 0.990
_diffrn_measurement_device_type 'Bruker APEX-II CCD'
_diffrn_measurement_method 'phi and omega scans'
_diffrn_radiation_monochromator 'Bruker Helios multilayered confocal mirror'
_diffrn_radiation_source 'Bruker TXS fine-focus rotating anode'
_diffrn_radiation_type MoK\a
_diffrn_radiation_wavelength 0.71073
_diffrn_reflns_av_R_equivalents 0.1642
_diffrn_reflns_av_sigmaI/netI 0.1536
_diffrn_reflns_limit_h_max 31
_diffrn_reflns_limit_h_min -28
_diffrn_reflns_limit_k_max 12
_diffrn_reflns_limit_k_min -12
_diffrn_reflns_limit_l_max 33
_diffrn_reflns_limit_l_min -39
_diffrn_reflns_number 40429
_diffrn_reflns_theta_full 25.38
_diffrn_reflns_theta_max 25.38
_diffrn_reflns_theta_min 1.22
_exptl_absorpt_coefficient_mu 0.630
_exptl_absorpt_correction_T_max 0.9632
_exptl_absorpt_correction_T_min 0.8687
_exptl_absorpt_correction_type numerical
_exptl_crystal_colour 'dark red'
_exptl_crystal_density_diffrn 1.280
_exptl_crystal_density_method 'not measured'
_exptl_crystal_description plate
_exptl_crystal_F_000 3360
_exptl_crystal_size_max 0.23
_exptl_crystal_size_mid 0.16
_exptl_crystal_size_min 0.06
_platon_squeeze_details
;
;
_refine_diff_density_max 0.893
_refine_diff_density_min -1.096
_refine_diff_density_rms 0.113
_refine_ls_extinction_method none
_refine_ls_goodness_of_fit_ref 0.996
_refine_ls_hydrogen_treatment constr
_refine_ls_matrix_type full
_refine_ls_number_parameters 996
_refine_ls_number_reflns 15451
_refine_ls_number_restraints 800
_refine_ls_restrained_S_all 0.986
_refine_ls_R_factor_all 0.1248
_refine_ls_R_factor_gt 0.0790
_refine_ls_shift/su_max 0.001
_refine_ls_shift/su_mean 0.000
_refine_ls_structure_factor_coef Fsqd
_refine_ls_weighting_details 'calc w=1/[\s^2^(Fo^2^)+(0.1037P)^2^+0.0000P] where P=(Fo^2^+2Fc^2^)/3'
_refine_ls_weighting_scheme calc
_refine_ls_wR_factor_gt 0.1997
_refine_ls_wR_factor_ref 0.2203
_reflns_number_gt 8746
_reflns_number_total 15451
_reflns_threshold_expression >2sigma(I)
_cod_data_source_file ja411016f_si_006.cif
_cod_data_source_block test
_cod_original_cell_volume 8487(24)
_cod_original_sg_symbol_H-M 'P 21/n'
_cod_database_code 4120462

loop_
_symmetry_equiv_pos_as_xyz
'x, y, z'
'-x+1/2, y+1/2, -z+1/2'
'-x, -y, -z'
'x-1/2, -y-1/2, z-1/2'

loop_
_atom_site_label
_atom_site_type_symbol
_atom_site_fract_x
_atom_site_fract_y
_atom_site_fract_z
_atom_site_U_iso_or_equiv
_atom_site_adp_type
_atom_site_occupancy
_atom_site_symmetry_multiplicity
_atom_site_calc_flag
_atom_site_refinement_flags
_atom_site_disorder_assembly
_atom_site_disorder_group
Zn1 Zn 0.98268(2) 0.03938(6) 0.182113(19) 0.02398(18) Uani 1 1 d U A .
N1 N 1.01664(17) 0.1824(4) 0.15870(13) 0.0247(10) Uani 1 1 d U . .
C1 C 1.06223(18) 0.2456(5) 0.18427(15) 0.0180(11) Uani 1 1 d U . .
C2 C 1.08995(19) 0.2962(5) 0.15578(16) 0.0214(11) Uani 1 1 d U . .
C3 C 1.1397(2) 0.3554(5) 0.16553(16) 0.0220(11) Uani 1 1 d U . .
C4 C 1.1557(2) 0.3878(5) 0.13005(17) 0.0260(12) Uani 1 1 d U . .
H1 H 1.1891 0.4297 0.1355 0.031 Uiso 1 1 calc R . .
C5 C 1.1236(2) 0.3597(5) 0.08725(17) 0.0278(13) Uani 1 1 d U . .
H2 H 1.1362 0.3815 0.0642 0.033 Uiso 1 1 calc R . .
C6 C 1.0727(2) 0.2995(5) 0.07636(16) 0.0215(11) Uani 1 1 d U . .
C7 C 1.05715(19) 0.2656(5) 0.11273(16) 0.0209(11) Uani 1 1 d U . .
C8 C 1.01099(19) 0.1950(5) 0.11559(16) 0.0209(11) Uani 1 1 d U . .
N2 N 0.96867(16) 0.1562(4) 0.08095(13) 0.0236(10) Uani 1 1 d U . .
N3 N 0.92374(16) 0.0383(4) 0.12195(14) 0.0233(10) Uani 1 1 d U . .
C9 C 0.92798(19) 0.0880(5) 0.08495(16) 0.0223(12) Uani 1 1 d U . .
C10 C 0.8784(2) 0.0617(5) 0.04850(16) 0.0234(12) Uani 1 1 d U . .
C11 C 0.8633(2) 0.0874(5) 0.00317(17) 0.0289(13) Uani 1 1 d U . .
C12 C 0.8118(2) 0.0445(6) -0.02289(18) 0.0338(14) Uani 1 1 d U . .
H3 H 0.7997 0.0593 -0.0537 0.041 Uiso 1 1 calc R . .
C13 C 0.7778(2) -0.0190(6) -0.00525(18) 0.0396(16) Uani 1 1 d U . .
H4 H 0.7436 -0.0469 -0.0244 0.048 Uiso 1 1 calc R . .
C14 C 0.7926(2) -0.0425(6) 0.03951(17) 0.0293(13) Uani 1 1 d U . .
C15 C 0.8450(2) -0.0048(5) 0.06556(17) 0.0237(12) Uani 1 1 d U . .
C16 C 0.8761(2) -0.0248(5) 0.11199(16) 0.0245(12) Uani 1 1 d U . .
N4 N 0.85964(16) -0.0992(4) 0.13869(13) 0.0231(10) Uani 1 1 d U . .
N5 N 0.93091(16) -0.0455(4) 0.20670(13) 0.0247(10) Uani 1 1 d U . .
C17 C 0.88669(19) -0.1145(5) 0.18171(15) 0.0197(11) Uani 1 1 d U . .
C18 C 0.8723(2) -0.2082(5) 0.20944(17) 0.0261(12) Uani 1 1 d U . .
C19 C 0.8311(2) -0.2965(6) 0.20132(18) 0.0318(13) Uani 1 1 d U . .
C20 C 0.8300(2) -0.3715(6) 0.23729(18) 0.0336(14) Uani 1 1 d U . .
H5 H 0.8011 -0.4288 0.2336 0.040 Uiso 1 1 calc R . .
C21 C 0.8706(2) -0.3618(6) 0.27758(18) 0.0307(13) Uani 1 1 d U . .
H6 H 0.8699 -0.4176 0.3004 0.037 Uiso 1 1 calc R . .
C22 C 0.9126(2) -0.2743(6) 0.28660(17) 0.0290(13) Uani 1 1 d U . .
C23 C 0.9119(2) -0.1935(5) 0.25155(17) 0.0263(12) Uani 1 1 d U . .
C24 C 0.94560(19) -0.0865(5) 0.24885(17) 0.0223(12) Uani 1 1 d U . .
N6 N 0.98335(16) -0.0345(4) 0.28363(13) 0.0217(10) Uani 1 1 d U . .
N7 N 1.02110(16) 0.1064(4) 0.24326(14) 0.0254(10) Uani 1 1 d U . .
C25 C 1.01425(19) 0.0612(5) 0.28063(16) 0.0221(11) Uani 1 1 d U . .
C26 C 1.0476(2) 0.1373(5) 0.31782(16) 0.0209(11) Uani 1 1 d U . .
C27 C 1.0553(2) 0.1342(5) 0.36298(17) 0.0281(13) Uani 1 1 d U . .
C28 C 1.0896(2) 0.2284(6) 0.38878(18) 0.0354(15) Uani 1 1 d U . .
H7 H 1.0966 0.2282 0.4195 0.042 Uiso 1 1 calc R . .
C29 C 1.1135(2) 0.3209(6) 0.37193(17) 0.0316(14) Uani 1 1 d U . .
H8 H 1.1355 0.3832 0.3911 0.038 Uiso 1 1 calc R . .
C30 C 1.1063(2) 0.3255(5) 0.32725(17) 0.0268(12) Uani 1 1 d U . .
C31 C 1.0730(2) 0.2310(5) 0.30048(16) 0.0224(12) Uani 1 1 d U . .
C32 C 1.05687(19) 0.2044(5) 0.25355(16) 0.0204(11) Uani 1 1 d U . .
N8 N 1.07878(16) 0.2647(4) 0.22760(13) 0.0220(10) Uani 1 1 d U . .
S1 S 1.17898(5) 0.38789(14) 0.22079(4) 0.0278(3) Uani 1 1 d U . .
C33 C 1.2429(2) 0.4186(5) 0.21691(16) 0.0240(12) Uani 1 1 d U . .
C34 C 1.2649(2) 0.5404(5) 0.22669(16) 0.0263(12) Uani 1 1 d U . .
H9 H 1.2450 0.6071 0.2335 0.032 Uiso 1 1 calc R . .
C35 C 1.3159(2) 0.5634(6) 0.2264(2) 0.0402(15) Uani 1 1 d U . .
H10 H 1.3305 0.6469 0.2324 0.048 Uiso 1 1 calc R . .
C36 C 1.3453(2) 0.4688(6) 0.2178(2) 0.0436(16) Uani 1 1 d U . .
H11 H 1.3807 0.4856 0.2184 0.052 Uiso 1 1 calc R . .
C37 C 1.3237(2) 0.3464(6) 0.2080(2) 0.0390(15) Uani 1 1 d U . .
H12 H 1.3442 0.2799 0.2017 0.047 Uiso 1 1 calc R . .
C38 C 1.2725(2) 0.3229(6) 0.20747(18) 0.0315(13) Uani 1 1 d U . .
H13 H 1.2576 0.2400 0.2006 0.038 Uiso 1 1 calc R . .
S2 S 1.03372(5) 0.25513(14) 0.02329(4) 0.0279(3) Uani 1 1 d U . .
C39 C 1.0651(2) 0.3347(5) -0.01009(16) 0.0254(12) Uani 1 1 d U . .
C40 C 1.0606(2) 0.4664(6) -0.01609(18) 0.0325(13) Uani 1 1 d U . .
H14 H 1.0444 0.5165 0.0002 0.039 Uiso 1 1 calc R . .
C41 C 1.0797(2) 0.5234(6) -0.04576(19) 0.0371(15) Uani 1 1 d U . .
H15 H 1.0764 0.6130 -0.0501 0.045 Uiso 1 1 calc R . .
C42 C 1.1035(3) 0.4512(6) -0.0692(2) 0.0449(16) Uani 1 1 d U . .
H16 H 1.1164 0.4912 -0.0898 0.054 Uiso 1 1 calc R . .
C43 C 1.1090(3) 0.3206(7) -0.0628(2) 0.0469(17) Uani 1 1 d U . .
H17 H 1.1259 0.2712 -0.0788 0.056 Uiso 1 1 calc R . .
C44 C 1.0897(3) 0.2630(6) -0.0334(2) 0.0410(16) Uani 1 1 d U . .
H18 H 1.0933 0.1734 -0.0290 0.049 Uiso 1 1 calc R . .
S3 S 0.90690(6) 0.16571(16) -0.01810(5) 0.0376(4) Uani 1 1 d U . .
C45 C 0.8727(2) 0.1504(6) -0.07564(18) 0.0325(14) Uani 1 1 d U . .
C46 C 0.8377(3) 0.2433(7) -0.0989(2) 0.062(2) Uani 1 1 d U . .
H19 H 0.8312 0.3173 -0.0847 0.074 Uiso 1 1 calc R . .
C47 C 0.8121(4) 0.2259(10) -0.1437(3) 0.087(3) Uani 1 1 d U . .
H20 H 0.7855 0.2853 -0.1599 0.105 Uiso 1 1 calc R . .
C48 C 0.8245(4) 0.1242(8) -0.1651(2) 0.068(2) Uani 1 1 d U . .
H21 H 0.8087 0.1167 -0.1961 0.081 Uiso 1 1 calc R . .
C49 C 0.8586(3) 0.0367(7) -0.1420(2) 0.0523(19) Uani 1 1 d U . .
H22 H 0.8667 -0.0338 -0.1570 0.063 Uiso 1 1 calc R . .
C50 C 0.8823(2) 0.0445(6) -0.09770(19) 0.0388(15) Uani 1 1 d U . .
H23 H 0.9054 -0.0218 -0.0818 0.047 Uiso 1 1 calc R . .
S4 S 0.74932(5) -0.11985(16) 0.06216(5) 0.0346(4) Uani 1 1 d U . .
C51 C 0.6846(2) -0.0806(6) 0.02360(17) 0.0301(13) Uani 1 1 d U . .
C52 C 0.6695(2) 0.0454(7) 0.0155(2) 0.0430(16) Uani 1 1 d U . .
H24 H 0.6936 0.1126 0.0291 0.052 Uiso 1 1 calc R . .
C53 C 0.6173(3) 0.0709(9) -0.0134(2) 0.062(2) Uani 1 1 d U . .
H25 H 0.6058 0.1568 -0.0193 0.074 Uiso 1 1 calc R . .
C54 C 0.5841(3) -0.0216(11) -0.0325(2) 0.066(2) Uani 1 1 d U . .
H26 H 0.5491 -0.0005 -0.0519 0.079 Uiso 1 1 calc R . .
C55 C 0.5975(3) -0.1411(11) -0.0259(3) 0.074(3) Uani 1 1 d U . .
H27 H 0.5727 -0.2058 -0.0406 0.089 Uiso 1 1 calc R . .
C56 C 0.6502(3) -0.1748(8) 0.0039(2) 0.056(2) Uani 1 1 d U . .
H28 H 0.6604 -0.2616 0.0095 0.067 Uiso 1 1 calc R . .
S5 S 0.78346(6) -0.31377(18) 0.14775(5) 0.0464(5) Uani 1 1 d U . .
C57 C 0.7295(3) -0.3944(7) 0.1580(2) 0.0521(19) Uani 1 1 d U . .
C58 C 0.7240(3) -0.5253(8) 0.1523(3) 0.067(2) Uani 1 1 d U . .
H29 H 0.7493 -0.5725 0.1439 0.081 Uiso 1 1 calc R . .
C59 C 0.6816(4) -0.5867(9) 0.1587(3) 0.083(3) Uani 1 1 d U . .
H30 H 0.6802 -0.6772 0.1584 0.100 Uiso 1 1 calc R . .
C60 C 0.6414(3) -0.5183(10) 0.1656(3) 0.078(3) Uani 1 1 d U . .
H31 H 0.6106 -0.5614 0.1671 0.094 Uiso 1 1 calc R . .
C61 C 0.6449(3) -0.3909(9) 0.1702(3) 0.080(3) Uani 1 1 d U . .
H32 H 0.6182 -0.3430 0.1767 0.096 Uiso 1 1 calc R . .
C62 C 0.6908(3) -0.3303(9) 0.1649(3) 0.078(3) Uani 1 1 d U . .
H33 H 0.6932 -0.2400 0.1664 0.093 Uiso 1 1 calc R . .
S6 S 0.96734(6) -0.26473(15) 0.33648(5) 0.0345(4) Uani 1 1 d U . .
C63 C 0.9551(2) -0.3981(6) 0.36527(17) 0.0278(13) Uani 1 1 d U . .
C64 C 0.9679(2) -0.5215(6) 0.3564(2) 0.0394(15) Uani 1 1 d U . .
H34 H 0.9834 -0.5354 0.3346 0.047 Uiso 1 1 calc R . .
C65 C 0.9581(3) -0.6235(7) 0.3793(2) 0.0479(17) Uani 1 1 d U . .
H35 H 0.9655 -0.7078 0.3724 0.057 Uiso 1 1 calc R . .
C66 C 0.9377(3) -0.6029(9) 0.4116(3) 0.066(2) Uani 1 1 d U . .
H36 H 0.9299 -0.6734 0.4267 0.079 Uiso 1 1 calc R . .
C67 C 0.9283(4) -0.4819(10) 0.4226(3) 0.078(3) Uani 1 1 d U . .
H37 H 0.9157 -0.4682 0.4462 0.094 Uiso 1 1 calc R . .
C68 C 0.9371(3) -0.3796(8) 0.3993(2) 0.0552(19) Uani 1 1 d U . .
H38 H 0.9305 -0.2955 0.4070 0.066 Uiso 1 1 calc R . .
S7 S 1.02333(6) 0.01693(15) 0.38409(4) 0.0319(4) Uani 1 1 d U . .
C69 C 1.0494(3) 0.0504(6) 0.44160(18) 0.0346(14) Uani 1 1 d U . .
C70 C 1.0178(3) 0.1141(6) 0.46020(19) 0.0397(15) Uani 1 1 d U . .
H39 H 0.9830 0.1428 0.4426 0.048 Uiso 1 1 calc R . .
C71 C 1.0375(3) 0.1365(7) 0.5057(2) 0.0519(19) Uani 1 1 d U . .
H40 H 1.0157 0.1795 0.5190 0.062 Uiso 1 1 calc R . .
C72 C 1.0872(3) 0.0971(7) 0.5305(2) 0.056(2) Uani 1 1 d U . .
H41 H 1.1002 0.1142 0.5612 0.067 Uiso 1 1 calc R . .
C73 C 1.1193(3) 0.0334(7) 0.5128(2) 0.058(2) Uani 1 1 d U . .
H42 H 1.1542 0.0069 0.5308 0.070 Uiso 1 1 calc R . .
C74 C 1.1005(3) 0.0072(7) 0.4676(2) 0.0482(18) Uani 1 1 d U . .
H43 H 1.1221 -0.0392 0.4549 0.058 Uiso 1 1 calc R . .
S8 S 1.13615(6) 0.44179(14) 0.30405(5) 0.0317(3) Uani 1 1 d U . .
C75 C 1.1543(2) 0.5619(5) 0.34534(18) 0.0304(13) Uani 1 1 d U . .
C76 C 1.1146(3) 0.6381(6) 0.3514(2) 0.0452(17) Uani 1 1 d U . .
H44 H 1.0779 0.6179 0.3362 0.054 Uiso 1 1 calc R . .
C77 C 1.1276(4) 0.7429(7) 0.3791(3) 0.065(2) Uani 1 1 d U . .
H45 H 1.1006 0.7956 0.3830 0.078 Uiso 1 1 calc R . .
C78 C 1.1819(4) 0.7675(8) 0.4010(2) 0.065(2) Uani 1 1 d U . .
H46 H 1.1919 0.8383 0.4205 0.078 Uiso 1 1 calc R . .
C79 C 1.2213(3) 0.6940(7) 0.3956(2) 0.0539(19) Uani 1 1 d U . .
H47 H 1.2579 0.7151 0.4108 0.065 Uiso 1 1 calc R . .
C80 C 1.2084(3) 0.5871(7) 0.36769(19) 0.0446(17) Uani 1 1 d U . .
H48 H 1.2357 0.5341 0.3642 0.054 Uiso 1 1 calc R . .
C82 C 0.7615(3) 0.0321(9) 0.1636(3) 0.082(3) Uani 1 1 d U . .
H50 H 0.7745 -0.0475 0.1537 0.098 Uiso 1 1 calc R . .
Cl4 Cl 0.78332(11) 0.0298(4) 0.21915(9) 0.1275(13) Uani 1 1 d U . .
Cl5 Cl 0.69234(8) 0.0374(2) 0.13849(7) 0.0772(7) Uani 1 1 d U . .
Cl6 Cl 0.79089(12) 0.1674(3) 0.14486(13) 0.1271(12) Uani 1 1 d U . .
O1 O 1.02728(17) -0.1179(4) 0.18018(15) 0.0455(11) Uani 1 1 d DU . .
N9A N 1.0486(3) -0.3083(8) 0.1542(2) 0.070(2) Uani 0.828(8) 1 d PDU A 1
N9B N 1.0508(11) -0.289(3) 0.1701(9) 0.045(3) Uani 0.172(8) 1 d PDU A 2
C84B C 1.0487(10) -0.208(2) 0.2051(8) 0.041(2) Uani 0.172(8) 1 d PDU A 2
H52 H 1.0596 -0.2193 0.2360 0.049 Uiso 0.172(8) 1 calc PR A 2
C85A C 1.0420(5) -0.3830(11) 0.1188(3) 0.084(4) Uani 0.828(8) 1 d PDU A 1
H53 H 1.0220 -0.4599 0.1208 0.126 Uiso 0.828(8) 1 calc PR A 1
H54 H 1.0773 -0.4073 0.1181 0.126 Uiso 0.828(8) 1 calc PR A 1
H55 H 1.0220 -0.3361 0.0920 0.126 Uiso 0.828(8) 1 calc PR A 1
C85B C 1.0367(14) -0.280(3) 0.1241(9) 0.037(4) Uani 0.172(8) 1 d PDU A 2
H63 H 1.0599 -0.3361 0.1144 0.056 Uiso 0.172(8) 1 calc PR A 2
H64 H 1.0411 -0.1919 0.1161 0.056 Uiso 0.172(8) 1 calc PR A 2
H65 H 0.9991 -0.3061 0.1098 0.056 Uiso 0.172(8) 1 calc PR A 2
C84A C 1.0224(3) -0.1831(7) 0.1463(3) 0.046(2) Uani 0.828(8) 1 d PDU A 1
H59 H 1.0030 -0.1529 0.1175 0.055 Uiso 0.828(8) 1 calc PR A 1
C86A C 1.0774(4) -0.3391(9) 0.2008(3) 0.066(3) Uani 0.828(8) 1 d PDU A 1
H60 H 1.0597 -0.2966 0.2190 0.100 Uiso 0.828(8) 1 calc PR A 1
H61 H 1.1146 -0.3095 0.2095 0.100 Uiso 0.828(8) 1 calc PR A 1
H62 H 1.0769 -0.4315 0.2051 0.100 Uiso 0.828(8) 1 calc PR A 1
C86B C 1.0760(16) -0.406(3) 0.1912(12) 0.048(5) Uani 0.172(8) 1 d PDU A 2
H66 H 1.0939 -0.4478 0.1731 0.072 Uiso 0.172(8) 1 calc PR A 2
H67 H 1.0486 -0.4633 0.1947 0.072 Uiso 0.172(8) 1 calc PR A 2
H68 H 1.1026 -0.3864 0.2201 0.072 Uiso 0.172(8) 1 calc PR A 2

loop_
_atom_site_aniso_label
_atom_site_aniso_U_11
_atom_site_aniso_U_22
_atom_site_aniso_U_33
_atom_site_aniso_U_23
_atom_site_aniso_U_13
_atom_site_aniso_U_12
Zn1 0.0133(3) 0.0330(4) 0.0244(3) 0.0010(3) 0.0051(2) -0.0018(3)
N1 0.020(2) 0.031(3) 0.026(2) 0.001(2) 0.0115(19) -0.001(2)
C1 0.008(2) 0.027(3) 0.018(2) 0.002(2) 0.0033(19) 0.002(2)
C2 0.010(3) 0.028(3) 0.024(3) 0.006(2) 0.004(2) 0.004(2)
C3 0.018(3) 0.023(3) 0.026(3) 0.003(2) 0.007(2) 0.001(2)
C4 0.012(3) 0.031(3) 0.035(3) 0.003(3) 0.009(2) 0.001(2)
C5 0.023(3) 0.039(3) 0.024(3) 0.002(2) 0.011(2) 0.004(2)
C6 0.015(3) 0.025(3) 0.024(3) 0.003(2) 0.007(2) 0.003(2)
C7 0.013(3) 0.026(3) 0.021(3) -0.003(2) 0.002(2) 0.004(2)
C8 0.013(3) 0.030(3) 0.021(3) 0.007(2) 0.008(2) 0.005(2)
N2 0.016(2) 0.028(3) 0.023(2) -0.0038(19) 0.0028(18) -0.0046(19)
N3 0.017(2) 0.025(2) 0.029(2) 0.0032(19) 0.0090(19) -0.0009(19)
C9 0.010(3) 0.033(3) 0.023(3) -0.002(2) 0.004(2) 0.001(2)
C10 0.020(3) 0.027(3) 0.019(3) -0.006(2) 0.003(2) -0.001(2)
C11 0.023(3) 0.034(3) 0.026(3) 0.003(2) 0.005(2) -0.003(2)
C12 0.023(3) 0.052(4) 0.022(3) -0.003(3) 0.003(2) -0.005(3)
C13 0.021(3) 0.062(4) 0.030(3) 0.002(3) 0.001(2) -0.009(3)
C14 0.018(3) 0.046(4) 0.023(3) -0.002(3) 0.006(2) -0.008(3)
C15 0.014(3) 0.031(3) 0.026(3) -0.003(2) 0.006(2) 0.000(2)
C16 0.012(3) 0.032(3) 0.027(3) 0.001(2) 0.004(2) 0.000(2)
N4 0.013(2) 0.032(3) 0.021(2) 0.0001(19) 0.0025(17) -0.0071(19)
N5 0.015(2) 0.037(3) 0.024(2) 0.002(2) 0.0091(18) -0.002(2)
C17 0.009(2) 0.025(3) 0.021(3) 0.000(2) 0.002(2) -0.002(2)
C18 0.013(3) 0.039(3) 0.026(3) 0.002(2) 0.006(2) 0.000(2)
C19 0.022(3) 0.033(3) 0.035(3) 0.007(3) 0.003(2) -0.004(2)
C20 0.016(3) 0.049(4) 0.034(3) 0.007(3) 0.006(2) -0.006(3)
C21 0.022(3) 0.037(3) 0.034(3) 0.009(3) 0.011(2) 0.000(3)
C22 0.016(3) 0.042(4) 0.028(3) -0.002(3) 0.007(2) -0.003(2)
C23 0.013(3) 0.036(3) 0.030(3) 0.002(2) 0.008(2) 0.003(2)
C24 0.007(2) 0.028(3) 0.032(3) 0.003(2) 0.006(2) 0.001(2)
N6 0.012(2) 0.032(3) 0.019(2) -0.0015(19) 0.0042(17) -0.0015(19)
N7 0.012(2) 0.037(3) 0.029(2) 0.003(2) 0.0097(18) -0.006(2)
C25 0.011(3) 0.028(3) 0.027(3) 0.002(2) 0.006(2) 0.002(2)
C26 0.016(3) 0.024(3) 0.023(3) -0.003(2) 0.008(2) -0.002(2)
C27 0.028(3) 0.031(3) 0.027(3) -0.002(2) 0.012(2) -0.004(2)
C28 0.046(4) 0.039(4) 0.025(3) -0.011(3) 0.017(3) -0.017(3)
C29 0.034(3) 0.040(3) 0.027(3) -0.020(3) 0.018(2) -0.017(3)
C30 0.021(3) 0.032(3) 0.031(3) 0.003(2) 0.014(2) -0.001(2)
C31 0.015(3) 0.029(3) 0.026(3) -0.003(2) 0.010(2) 0.001(2)
C32 0.013(3) 0.027(3) 0.021(3) 0.002(2) 0.007(2) 0.000(2)
N8 0.013(2) 0.027(2) 0.025(2) 0.0002(19) 0.0046(18) 0.0029(18)
S1 0.0160(7) 0.0422(9) 0.0260(7) -0.0034(6) 0.0082(5) -0.0060(6)
C33 0.011(3) 0.034(3) 0.025(3) 0.000(2) 0.004(2) -0.003(2)
C34 0.021(3) 0.027(3) 0.027(3) -0.001(2) 0.003(2) -0.001(2)
C35 0.026(3) 0.039(4) 0.053(4) -0.008(3) 0.011(3) -0.014(3)
C36 0.021(3) 0.042(4) 0.071(4) -0.015(3) 0.021(3) -0.008(3)
C37 0.028(3) 0.042(4) 0.049(4) -0.009(3) 0.016(3) -0.001(3)
C38 0.025(3) 0.030(3) 0.038(3) -0.011(3) 0.009(2) -0.006(3)
S2 0.0221(7) 0.0374(8) 0.0241(7) 0.0009(6) 0.0079(6) -0.0031(6)
C39 0.024(3) 0.033(3) 0.021(3) 0.007(2) 0.010(2) 0.007(2)
C40 0.027(3) 0.037(4) 0.035(3) 0.003(3) 0.014(3) 0.002(3)
C41 0.030(3) 0.040(4) 0.037(3) 0.013(3) 0.006(3) 0.002(3)
C42 0.055(4) 0.048(4) 0.040(4) 0.008(3) 0.027(3) -0.003(3)
C43 0.057(4) 0.058(5) 0.039(4) -0.004(3) 0.033(3) 0.005(4)
C44 0.050(4) 0.037(4) 0.046(4) 0.005(3) 0.030(3) 0.005(3)
S3 0.0317(9) 0.0553(10) 0.0227(7) -0.0001(7) 0.0057(6) -0.0149(7)
C45 0.027(3) 0.037(3) 0.030(3) 0.007(3) 0.006(2) -0.001(3)
C46 0.077(5) 0.055(5) 0.039(4) -0.009(3) 0.004(4) 0.024(4)
C47 0.091(7) 0.091(7) 0.048(5) 0.028(5) -0.016(4) 0.010(5)
C48 0.089(6) 0.067(5) 0.033(4) -0.011(4) 0.003(4) -0.006(5)
C49 0.065(5) 0.059(5) 0.035(4) -0.008(3) 0.021(3) 0.000(4)
C50 0.037(4) 0.039(4) 0.037(3) 0.001(3) 0.009(3) 0.007(3)
S4 0.0133(7) 0.0524(10) 0.0322(8) 0.0083(7) 0.0007(6) -0.0063(6)
C51 0.011(3) 0.050(4) 0.029(3) 0.001(3) 0.005(2) -0.005(3)
C52 0.030(3) 0.057(4) 0.042(4) 0.013(3) 0.013(3) 0.005(3)
C53 0.050(5) 0.095(6) 0.044(4) 0.033(4) 0.020(4) 0.032(5)
C54 0.026(4) 0.123(8) 0.041(4) 0.008(5) 0.003(3) 0.020(5)
C55 0.022(4) 0.121(8) 0.069(5) -0.034(5) 0.005(4) -0.013(5)
C56 0.021(3) 0.076(5) 0.064(4) -0.015(4) 0.007(3) -0.002(3)
S5 0.0303(9) 0.0625(12) 0.0360(8) 0.0097(8) -0.0015(7) -0.0226(8)
C57 0.029(4) 0.066(5) 0.048(4) 0.015(4) -0.003(3) -0.021(4)
C58 0.062(5) 0.058(5) 0.085(6) 0.004(4) 0.029(4) -0.015(4)
C59 0.083(7) 0.069(6) 0.083(6) 0.003(5) 0.012(5) -0.035(5)
C60 0.029(4) 0.099(7) 0.090(6) 0.013(5) 0.002(4) -0.021(5)
C61 0.042(5) 0.079(6) 0.119(7) 0.038(6) 0.027(5) 0.011(4)
C62 0.043(5) 0.082(6) 0.114(7) 0.044(5) 0.037(5) 0.004(4)
S6 0.0262(8) 0.0383(9) 0.0317(8) 0.0044(7) 0.0010(6) -0.0076(7)
C63 0.022(3) 0.037(3) 0.024(3) 0.000(3) 0.007(2) -0.004(2)
C64 0.029(3) 0.048(4) 0.040(3) 0.004(3) 0.011(3) 0.001(3)
C65 0.030(4) 0.044(4) 0.063(4) 0.009(3) 0.007(3) 0.002(3)
C66 0.036(4) 0.072(6) 0.090(6) 0.043(5) 0.022(4) 0.001(4)
C67 0.081(6) 0.112(7) 0.061(5) 0.036(5) 0.048(5) 0.034(5)
C68 0.063(5) 0.065(5) 0.043(4) 0.000(4) 0.025(4) 0.011(4)
S7 0.0315(8) 0.0394(9) 0.0265(7) -0.0025(6) 0.0121(6) -0.0096(7)
C69 0.046(4) 0.032(3) 0.027(3) 0.003(3) 0.015(3) -0.006(3)
C70 0.039(4) 0.051(4) 0.031(3) 0.008(3) 0.015(3) 0.003(3)
C71 0.068(5) 0.057(5) 0.037(4) -0.002(3) 0.027(4) 0.005(4)
C72 0.088(6) 0.046(4) 0.030(3) 0.000(3) 0.015(4) 0.003(4)
C73 0.056(5) 0.059(5) 0.045(4) -0.003(4) 0.001(3) 0.014(4)
C74 0.052(4) 0.047(4) 0.037(4) -0.005(3) 0.006(3) 0.010(3)
S8 0.0359(8) 0.0353(9) 0.0289(7) -0.0073(6) 0.0176(6) -0.0116(7)
C75 0.033(3) 0.030(3) 0.032(3) -0.007(2) 0.017(3) -0.010(3)
C76 0.043(4) 0.051(4) 0.053(4) -0.011(3) 0.031(3) -0.011(3)
C77 0.079(6) 0.052(5) 0.084(6) -0.017(4) 0.053(5) -0.018(4)
C78 0.093(7) 0.059(5) 0.048(4) -0.020(4) 0.030(4) -0.029(5)
C79 0.057(5) 0.055(5) 0.043(4) -0.005(3) 0.008(3) -0.028(4)
C80 0.040(4) 0.061(4) 0.029(3) 0.011(3) 0.008(3) -0.014(3)
C82 0.046(5) 0.091(6) 0.112(7) -0.028(6) 0.032(5) -0.005(5)
Cl4 0.0803(19) 0.202(3) 0.0847(18) -0.046(2) 0.0097(14) 0.050(2)
Cl5 0.0431(11) 0.1083(18) 0.0819(14) -0.0093(13) 0.0241(10) 0.0140(11)
Cl6 0.093(2) 0.092(2) 0.215(4) -0.025(2) 0.078(2) -0.0004(16)
O1 0.033(2) 0.047(2) 0.060(3) 0.008(2) 0.020(2) 0.0049(19)
N9A 0.071(5) 0.086(5) 0.046(5) -0.027(4) 0.013(4) -0.006(4)
N9B 0.039(5) 0.048(4) 0.052(5) 0.001(4) 0.019(4) 0.002(4)
C84B 0.035(4) 0.046(4) 0.048(4) 0.006(3) 0.020(4) 0.001(4)
C85A 0.094(8) 0.080(7) 0.070(6) -0.019(5) 0.018(6) 0.018(6)
C85B 0.029(9) 0.037(8) 0.053(5) 0.000(5) 0.025(7) 0.004(7)
C84A 0.019(4) 0.037(4) 0.085(6) -0.013(4) 0.025(4) -0.001(3)
C86A 0.065(6) 0.037(5) 0.066(5) 0.005(4) -0.016(5) 0.002(5)
C86B 0.046(9) 0.050(6) 0.050(8) 0.001(5) 0.019(7) 0.005(7)

loop_
_atom_type_symbol
_atom_type_description
_atom_type_scat_dispersion_real
_atom_type_scat_dispersion_imag
_atom_type_scat_source
C C 0.0033 0.0016 'International Tables Vol C Tables 4.2.6.8 and 6.1.1.4'
H H 0.0000 0.0000 'International Tables Vol C Tables 4.2.6.8 and 6.1.1.4'
N N 0.0061 0.0033 'International Tables Vol C Tables 4.2.6.8 and 6.1.1.4'
O O 0.0106 0.0060 'International Tables Vol C Tables 4.2.6.8 and 6.1.1.4'
S S 0.1246 0.1234 'International Tables Vol C Tables 4.2.6.8 and 6.1.1.4'
Cl Cl 0.1484 0.1585 'International Tables Vol C Tables 4.2.6.8 and 6.1.1.4'
Zn Zn 0.2839 1.4301 'International Tables Vol C Tables 4.2.6.8 and 6.1.1.4'

loop_
_geom_angle_atom_site_label_1
_geom_angle_atom_site_label_2
_geom_angle_atom_site_label_3
_geom_angle
N7 Zn1 N5 86.8(2)
N7 Zn1 N1 88.5(2)
N5 Zn1 N1 157.79(18)
N7 Zn1 N3 154.64(18)
N5 Zn1 N3 88.6(2)
N1 Zn1 N3 86.41(19)
N7 Zn1 O1 102.30(19)
N5 Zn1 O1 98.0(2)
N1 Zn1 O1 104.2(2)
N3 Zn1 O1 103.04(19)
C8 N1 C1 109.3(4)
C8 N1 Zn1 123.6(4)
C1 N1 Zn1 122.9(3)
N8 C1 N1 127.2(4)
N8 C1 C2 123.9(4)
N1 C1 C2 108.9(4)
C3 C2 C7 122.5(5)
C3 C2 C1 131.5(4)
C7 C2 C1 105.8(4)
C2 C3 C4 117.3(5)
C2 C3 S1 119.6(4)
C4 C3 S1 123.2(4)
C5 C4 C3 121.1(5)
C4 C5 C6 122.8(5)
C5 C6 C7 115.5(4)
C5 C6 S2 123.4(4)
C7 C6 S2 120.8(4)
C2 C7 C6 120.7(5)
C2 C7 C8 107.1(4)
C6 C7 C8 132.1(4)
N2 C8 N1 126.1(5)
N2 C8 C7 125.0(4)
N1 C8 C7 108.8(4)
C9 N2 C8 123.1(4)
C9 N3 C16 109.6(4)
C9 N3 Zn1 125.3(3)
C16 N3 Zn1 124.7(3)
N2 C9 N3 127.9(4)
N2 C9 C10 123.5(5)
N3 C9 C10 108.5(4)
C15 C10 C11 121.7(5)
C15 C10 C9 107.0(5)
C11 C10 C9 131.2(5)
C12 C11 C10 115.4(5)
C12 C11 S3 123.5(4)
C10 C11 S3 121.1(4)
C13 C12 C11 122.5(5)
C14 C13 C12 121.9(5)
C13 C14 C15 115.8(5)
C13 C14 S4 122.2(4)
C15 C14 S4 122.0(4)
C10 C15 C14 122.5(5)
C10 C15 C16 106.0(4)
C14 C15 C16 131.5(5)
N4 C16 N3 127.7(5)
N4 C16 C15 123.7(5)
N3 C16 C15 108.5(4)
C17 N4 C16 124.4(4)
C24 N5 C17 108.3(4)
C24 N5 Zn1 122.9(3)
C17 N5 Zn1 123.8(3)
N4 C17 N5 126.0(5)
N4 C17 C18 124.0(4)
N5 C17 C18 109.9(4)
C19 C18 C23 121.9(5)
C19 C18 C17 133.4(5)
C23 C18 C17 104.8(5)
C18 C19 C20 117.1(5)
C18 C19 S5 120.1(4)
C20 C19 S5 122.8(4)
C21 C20 C19 120.5(5)
C20 C21 C22 123.4(5)
C21 C22 C23 116.2(5)
C21 C22 S6 125.0(4)
C23 C22 S6 118.7(4)
C18 C23 C22 120.7(5)
C18 C23 C24 106.9(5)
C22 C23 C24 132.4(5)
N6 C24 N5 126.1(5)
N6 C24 C23 123.9(5)
N5 C24 C23 109.9(4)
C25 N6 C24 123.3(4)
C32 N7 C25 110.0(4)
C32 N7 Zn1 125.1(3)
C25 N7 Zn1 124.9(4)
N6 C25 N7 127.3(5)
N6 C25 C26 124.5(5)
N7 C25 C26 108.2(4)
C27 C26 C31 121.0(5)
C27 C26 C25 132.3(5)
C31 C26 C25 106.6(4)
C28 C27 C26 115.6(5)
C28 C27 S7 123.9(4)
C26 C27 S7 120.5(4)
C29 C28 C27 123.5(5)
C28 C29 C30 121.6(5)
C29 C30 C31 116.5(5)
C29 C30 S8 123.4(4)
C31 C30 S8 120.1(4)
C30 C31 C26 121.7(5)
C30 C31 C32 132.2(5)
C26 C31 C32 106.1(4)
N8 C32 N7 128.5(5)
N8 C32 C31 122.3(5)
N7 C32 C31 109.0(4)
C1 N8 C32 122.6(4)
C3 S1 C33 101.7(3)
C38 C33 C34 119.4(5)
C38 C33 S1 121.4(4)
C34 C33 S1 119.1(4)
C35 C34 C33 119.7(5)
C36 C35 C34 120.8(6)
C35 C36 C37 120.1(6)
C38 C37 C36 119.4(6)
C33 C38 C37 120.5(5)
C6 S2 C39 103.6(3)
C44 C39 C40 119.7(5)
C44 C39 S2 119.2(5)
C40 C39 S2 120.8(4)
C41 C40 C39 119.6(6)
C40 C41 C42 120.3(6)
C41 C42 C43 120.4(6)
C44 C43 C42 119.6(6)
C43 C44 C39 120.3(6)
C11 S3 C45 102.0(3)
C46 C45 C50 119.5(6)
C46 C45 S3 120.8(5)
C50 C45 S3 119.7(4)
C45 C46 C47 118.2(7)
C48 C47 C46 121.0(8)
C49 C48 C47 119.4(7)
C48 C49 C50 122.1(7)
C49 C50 C45 119.5(6)
C14 S4 C51 102.1(3)
C56 C51 C52 120.6(6)
C56 C51 S4 119.5(5)
C52 C51 S4 119.9(4)
C51 C52 C53 117.6(7)
C54 C53 C52 121.3(8)
C55 C54 C53 122.3(7)
C54 C55 C56 119.6(8)
C51 C56 C55 118.6(8)
C19 S5 C57 102.0(3)
C62 C57 C58 118.5(7)
C62 C57 S5 121.1(6)
C58 C57 S5 119.7(7)
C59 C58 C57 119.8(9)
C60 C59 C58 120.5(9)
C61 C60 C59 120.8(8)
C60 C61 C62 117.0(9)
C57 C62 C61 122.9(9)
C22 S6 C63 101.3(3)
C68 C63 C64 118.6(6)
C68 C63 S6 119.8(5)
C64 C63 S6 121.4(4)
C65 C64 C63 120.3(6)
C66 C65 C64 119.7(7)
C65 C66 C67 120.7(7)
C66 C67 C68 119.8(7)
C63 C68 C67 120.7(7)
C27 S7 C69 102.0(3)
C70 C69 C74 120.5(6)
C70 C69 S7 119.1(5)
C74 C69 S7 120.4(5)
C69 C70 C71 119.1(6)
C72 C71 C70 120.2(7)
C71 C72 C73 121.6(7)
C72 C73 C74 119.7(7)
C73 C74 C69 118.8(7)
C30 S8 C75 102.2(3)
C80 C75 C76 121.0(6)
C80 C75 S8 119.1(5)
C76 C75 S8 119.6(5)
C77 C76 C75 121.2(7)
C76 C77 C78 117.2(8)
C79 C78 C77 122.4(7)
C78 C79 C80 120.7(7)
C75 C80 C79 117.5(7)
Cl4 C82 Cl5 114.6(5)
Cl4 C82 Cl6 109.9(5)
Cl5 C82 Cl6 109.0(6)
C84B O1 C84A 92.3(13)
C84B O1 Zn1 136.9(12)
C84A O1 Zn1 125.4(5)
C85A N9A C84A 117.2(8)
C85A N9A C86A 127.8(9)
C84A N9A C86A 114.9(8)
C85B N9B C84B 137(2)
C85B N9B C86B 118(2)
C84B N9B C86B 105(2)
O1 C84B N9B 94.1(18)
O1 C84A N9A 115.7(8)

loop_
_geom_bond_atom_site_label_1
_geom_bond_atom_site_label_2
_geom_bond_distance
Zn1 N7 2.017(5)
Zn1 N5 2.024(5)
Zn1 N1 2.031(5)
Zn1 N3 2.033(5)
Zn1 O1 2.045(5)
N1 C8 1.363(7)
N1 C1 1.376(6)
C1 N8 1.335(6)
C1 C2 1.470(7)
C2 C3 1.392(7)
C2 C7 1.402(7)
C3 C4 1.405(7)
C3 S1 1.766(6)
C4 C5 1.385(7)
C5 C6 1.421(8)
C6 C7 1.427(7)
C6 S2 1.736(6)
C7 C8 1.464(7)
C8 N2 1.346(6)
N2 C9 1.340(7)
N3 C9 1.351(7)
N3 C16 1.364(7)
C9 C10 1.457(7)
C10 C15 1.389(7)
C10 C11 1.411(7)
C11 C12 1.407(8)
C11 S3 1.749(6)
C12 C13 1.396(8)
C13 C14 1.390(8)
C14 C15 1.410(7)
C14 S4 1.765(6)
C15 C16 1.460(7)
C16 N4 1.349(7)
N4 C17 1.339(6)
N5 C24 1.357(7)
N5 C17 1.377(6)
C17 C18 1.472(7)
C18 C19 1.388(8)
C18 C23 1.413(7)
C19 C20 1.418(8)
C19 S5 1.767(6)
C20 C21 1.378(8)
C21 C22 1.395(8)
C22 C23 1.415(8)
C22 S6 1.762(6)
C23 C24 1.458(7)
C24 N6 1.337(6)
N6 C25 1.322(7)
N7 C32 1.360(7)
N7 C25 1.374(7)
C25 C26 1.461(7)
C26 C27 1.410(7)
C26 C31 1.416(7)
C27 C28 1.405(8)
C27 S7 1.765(6)
C28 C29 1.374(8)
C29 C30 1.398(8)
C30 C31 1.408(8)
C30 S8 1.763(6)
C31 C32 1.460(7)
C32 N8 1.340(6)
S1 C33 1.776(6)
C33 C38 1.376(8)
C33 C34 1.395(8)
C34 C35 1.379(8)
C35 C36 1.352(9)
C36 C37 1.396(9)
C37 C38 1.377(8)
S2 C39 1.791(6)
C39 C44 1.385(8)
C39 C40 1.394(8)
C40 C41 1.374(8)
C41 C42 1.375(9)
C42 C43 1.386(9)
C43 C44 1.372(8)
S3 C45 1.778(6)
C45 C46 1.376(9)
C45 C50 1.394(8)
C46 C47 1.387(10)
C47 C48 1.375(12)
C48 C49 1.322(11)
C49 C50 1.358(9)
S4 C51 1.786(6)
C51 C56 1.346(9)
C51 C52 1.380(9)
C52 C53 1.401(10)
C53 C54 1.312(12)
C54 C55 1.300(12)
C55 C56 1.440(10)
S5 C57 1.794(7)
C57 C62 1.312(11)
C57 C58 1.387(11)
C58 C59 1.376(12)
C59 C60 1.369(13)
C60 C61 1.345(13)
C61 C62 1.439(11)
S6 C63 1.775(6)
C63 C68 1.365(9)
C63 C64 1.394(9)
C64 C65 1.378(9)
C65 C66 1.357(11)
C66 C67 1.365(12)
C67 C68 1.379(11)
S7 C69 1.786(6)
C69 C70 1.368(9)
C69 C74 1.401(9)
C70 C71 1.405(9)
C71 C72 1.351(10)
C72 C73 1.360(10)
C73 C74 1.402(9)
S8 C75 1.780(6)
C75 C80 1.391(8)
C75 C76 1.392(9)
C76 C77 1.387(10)
C77 C78 1.393(12)
C78 C79 1.361(11)
C79 C80 1.408(10)
C82 Cl4 1.691(10)
C82 Cl5 1.730(9)
C82 Cl6 1.825(10)
O1 C84B 1.247(18)
O1 C84A 1.265(8)
N9A C85A 1.352(10)
N9A C84A 1.466(10)
N9A C86A 1.475(10)
N9B C85B 1.414(18)
N9B C84B 1.438(18)
N9B C86B 1.448(19)

loop_
_geom_torsion_atom_site_label_1
_geom_torsion_atom_site_label_2
_geom_torsion_atom_site_label_3
_geom_torsion_atom_site_label_4
_geom_torsion
N7 Zn1 N1 C8 175.5(4)
N5 Zn1 N1 C8 -106.8(5)
N3 Zn1 N1 C8 -29.3(4)
O1 Zn1 N1 C8 73.2(4)
N7 Zn1 N1 C1 21.0(4)
N5 Zn1 N1 C1 98.7(6)
N3 Zn1 N1 C1 176.1(4)
O1 Zn1 N1 C1 -81.3(4)
C8 N1 C1 N8 173.6(5)
Zn1 N1 C1 N8 -28.7(7)
C8 N1 C1 C2 -3.8(6)
Zn1 N1 C1 C2 153.9(3)
N8 C1 C2 C3 9.8(9)
N1 C1 C2 C3 -172.7(5)
N8 C1 C2 C7 -174.4(5)
N1 C1 C2 C7 3.1(6)
C7 C2 C3 C4 1.9(8)
C1 C2 C3 C4 177.1(5)
C7 C2 C3 S1 -178.8(4)
C1 C2 C3 S1 -3.6(8)
C2 C3 C4 C5 -1.1(8)
S1 C3 C4 C5 179.6(4)
C3 C4 C5 C6 1.3(8)
C4 C5 C6 C7 -2.0(8)
C4 C5 C6 S2 -176.1(4)
C3 C2 C7 C6 -2.8(8)
C1 C2 C7 C6 -179.1(5)
C3 C2 C7 C8 175.0(5)
C1 C2 C7 C8 -1.3(5)
C5 C6 C7 C2 2.7(7)
S2 C6 C7 C2 176.9(4)
C5 C6 C7 C8 -174.5(5)
S2 C6 C7 C8 -0.3(8)
C1 N1 C8 N2 -173.4(5)
Zn1 N1 C8 N2 29.1(7)
C1 N1 C8 C7 3.0(6)
Zn1 N1 C8 C7 -154.5(3)
C2 C7 C8 N2 175.4(5)
C6 C7 C8 N2 -7.1(9)
C2 C7 C8 N1 -1.0(6)
C6 C7 C8 N1 176.5(5)
N1 C8 N2 C9 -6.5(8)
C7 C8 N2 C9 177.8(5)
N7 Zn1 N3 C9 98.1(5)
N5 Zn1 N3 C9 177.6(4)
N1 Zn1 N3 C9 19.3(4)
O1 Zn1 N3 C9 -84.5(4)
N7 Zn1 N3 C16 -89.3(6)
N5 Zn1 N3 C16 -9.8(4)
N1 Zn1 N3 C16 -168.2(4)
O1 Zn1 N3 C16 88.0(4)
C8 N2 C9 N3 -5.9(9)
C8 N2 C9 C10 170.5(5)
C16 N3 C9 N2 -179.8(5)
Zn1 N3 C9 N2 -6.4(8)
C16 N3 C9 C10 3.3(6)
Zn1 N3 C9 C10 176.8(3)
N2 C9 C10 C15 -176.9(5)
N3 C9 C10 C15 0.2(6)
N2 C9 C10 C11 6.2(9)
N3 C9 C10 C11 -176.7(5)
C15 C10 C11 C12 1.8(8)
C9 C10 C11 C12 178.4(6)
C15 C10 C11 S3 -177.4(4)
C9 C10 C11 S3 -0.9(9)
C10 C11 C12 C13 0.1(9)
S3 C11 C12 C13 179.3(5)
C11 C12 C13 C14 0.8(10)
C12 C13 C14 C15 -3.4(9)
C12 C13 C14 S4 178.7(5)
C11 C10 C15 C14 -4.8(8)
C9 C10 C15 C14 177.9(5)
C11 C10 C15 C16 174.0(5)
C9 C10 C15 C16 -3.3(6)
C13 C14 C15 C10 5.4(8)
S4 C14 C15 C10 -176.7(4)
C13 C14 C15 C16 -173.0(6)
S4 C14 C15 C16 4.9(9)
C9 N3 C16 N4 171.6(5)
Zn1 N3 C16 N4 -1.9(8)
C9 N3 C16 C15 -5.4(6)
Zn1 N3 C16 C15 -178.9(3)
C10 C15 C16 N4 -171.8(5)
C14 C15 C16 N4 6.8(9)
C10 C15 C16 N3 5.4(6)
C14 C15 C16 N3 -176.0(6)
N3 C16 N4 C17 6.2(9)
C15 C16 N4 C17 -177.2(5)
N7 Zn1 N5 C24 -30.6(4)
N1 Zn1 N5 C24 -108.6(5)
N3 Zn1 N5 C24 174.4(4)
O1 Zn1 N5 C24 71.4(4)
N7 Zn1 N5 C17 177.5(4)
N1 Zn1 N5 C17 99.5(6)
N3 Zn1 N5 C17 22.4(4)
O1 Zn1 N5 C17 -80.6(4)
C16 N4 C17 N5 9.3(8)
C16 N4 C17 C18 -171.7(5)
C24 N5 C17 N4 178.1(5)
Zn1 N5 C17 N4 -26.5(7)
C24 N5 C17 C18 -1.0(6)
Zn1 N5 C17 C18 154.4(4)
N4 C17 C18 C19 -1.6(10)
N5 C17 C18 C19 177.6(6)
N4 C17 C18 C23 178.5(5)
N5 C17 C18 C23 -2.4(6)
C23 C18 C19 C20 0.5(8)
C17 C18 C19 C20 -179.4(6)
C23 C18 C19 S5 -178.4(4)
C17 C18 C19 S5 1.6(9)
C18 C19 C20 C21 -4.4(9)
S5 C19 C20 C21 174.6(5)
C19 C20 C21 C22 4.3(9)
C20 C21 C22 C23 -0.2(8)
C20 C21 C22 S6 -176.1(5)
C19 C18 C23 C22 3.6(8)
C17 C18 C23 C22 -176.4(5)
C19 C18 C23 C24 -175.4(5)
C17 C18 C23 C24 4.6(6)
C21 C22 C23 C18 -3.7(8)
S6 C22 C23 C18 172.5(4)
C21 C22 C23 C24 174.9(6)
S6 C22 C23 C24 -8.9(8)
C17 N5 C24 N6 -172.9(5)
Zn1 N5 C24 N6 31.4(7)
C17 N5 C24 C23 4.0(6)
Zn1 N5 C24 C23 -151.7(4)
C18 C23 C24 N6 171.5(5)
C22 C23 C24 N6 -7.3(9)
C18 C23 C24 N5 -5.5(6)
C22 C23 C24 N5 175.6(5)
N5 C24 N6 C25 -4.6(8)
C23 C24 N6 C25 178.8(5)
N5 Zn1 N7 C32 -163.0(4)
N1 Zn1 N7 C32 -4.7(4)
N3 Zn1 N7 C32 -83.1(6)
O1 Zn1 N7 C32 99.5(4)
N5 Zn1 N7 C25 15.8(4)
N1 Zn1 N7 C25 174.1(4)
N3 Zn1 N7 C25 95.7(6)
O1 Zn1 N7 C25 -81.7(4)
C24 N6 C25 N7 -13.7(8)
C24 N6 C25 C26 166.6(5)
C32 N7 C25 N6 -178.9(5)
Zn1 N7 C25 N6 2.1(8)
C32 N7 C25 C26 0.9(6)
Zn1 N7 C25 C26 -178.1(3)
N6 C25 C26 C27 -1.5(9)
N7 C25 C26 C27 178.7(6)
N6 C25 C26 C31 -178.5(5)
N7 C25 C26 C31 1.7(6)
C31 C26 C27 C28 -0.5(8)
C25 C26 C27 C28 -177.2(6)
C31 C26 C27 S7 179.9(4)
C25 C26 C27 S7 3.2(9)
C26 C27 C28 C29 1.7(9)
S7 C27 C28 C29 -178.7(5)
C27 C28 C29 C30 -1.7(10)
C28 C29 C30 C31 0.4(9)
C28 C29 C30 S8 -179.8(5)
C29 C30 C31 C26 0.8(8)
S8 C30 C31 C26 -179.0(4)
C29 C30 C31 C32 -179.0(5)
S8 C30 C31 C32 1.1(8)
C27 C26 C31 C30 -0.7(8)
C25 C26 C31 C30 176.7(5)
C27 C26 C31 C32 179.2(5)
C25 C26 C31 C32 -3.4(5)
C25 N7 C32 N8 172.0(5)
Zn1 N7 C32 N8 -9.0(8)
C25 N7 C32 C31 -3.1(6)
Zn1 N7 C32 C31 175.9(3)
C30 C31 C32 N8 8.5(9)
C26 C31 C32 N8 -171.4(5)
C30 C31 C32 N7 -176.0(5)
C26 C31 C32 N7 4.1(6)
N1 C1 N8 C32 11.7(8)
C2 C1 N8 C32 -171.2(5)
N7 C32 N8 C1 9.1(8)
C31 C32 N8 C1 -176.4(5)
C2 C3 S1 C33 164.3(4)
C4 C3 S1 C33 -16.5(5)
C3 S1 C33 C38 -69.6(5)
C3 S1 C33 C34 115.0(4)
C38 C33 C34 C35 0.5(8)
S1 C33 C34 C35 176.0(4)
C33 C34 C35 C36 -1.5(9)
C34 C35 C36 C37 1.5(10)
C35 C36 C37 C38 -0.5(10)
C34 C33 C38 C37 0.5(8)
S1 C33 C38 C37 -174.9(4)
C36 C37 C38 C33 -0.6(9)
C5 C6 S2 C39 -12.8(5)
C7 C6 S2 C39 173.4(4)
C6 S2 C39 C44 113.9(5)
C6 S2 C39 C40 -72.2(5)
C44 C39 C40 C41 1.3(8)
S2 C39 C40 C41 -172.5(4)
C39 C40 C41 C42 -0.5(9)
C40 C41 C42 C43 -0.5(10)
C41 C42 C43 C44 0.9(10)
C42 C43 C44 C39 -0.1(10)
C40 C39 C44 C43 -1.0(9)
S2 C39 C44 C43 172.9(5)
C12 C11 S3 C45 -7.8(6)
C10 C11 S3 C45 171.3(5)
C11 S3 C45 C46 91.9(6)
C11 S3 C45 C50 -89.5(5)
C50 C45 C46 C47 1.6(11)
S3 C45 C46 C47 -179.9(6)
C45 C46 C47 C48 -5.2(14)
C46 C47 C48 C49 4.8(14)
C47 C48 C49 C50 -0.6(13)
C48 C49 C50 C45 -3.0(11)
C46 C45 C50 C49 2.4(10)
S3 C45 C50 C49 -176.1(5)
C13 C14 S4 C51 -27.2(6)
C15 C14 S4 C51 155.1(5)
C14 S4 C51 C56 123.4(5)
C14 S4 C51 C52 -59.1(5)
C56 C51 C52 C53 0.5(9)
S4 C51 C52 C53 -177.0(5)
C51 C52 C53 C54 -0.6(10)
C52 C53 C54 C55 -0.2(13)
C53 C54 C55 C56 1.0(13)
C52 C51 C56 C55 0.3(10)
S4 C51 C56 C55 177.8(5)
C54 C55 C56 C51 -1.1(12)
C18 C19 S5 C57 -161.8(5)
C20 C19 S5 C57 19.3(6)
C19 S5 C57 C62 90.4(7)
C19 S5 C57 C58 -99.2(6)
C62 C57 C58 C59 -7.2(12)
S5 C57 C58 C59 -177.9(6)
C57 C58 C59 C60 7.8(13)
C58 C59 C60 C61 -6.2(14)
C59 C60 C61 C62 3.7(14)
C58 C57 C62 C61 5.0(13)
S5 C57 C62 C61 175.6(7)
C60 C61 C62 C57 -3.3(14)
C21 C22 S6 C63 4.9(6)
C23 C22 S6 C63 -170.9(4)
C22 S6 C63 C68 -106.8(5)
C22 S6 C63 C64 78.8(5)
C68 C63 C64 C65 5.5(9)
S6 C63 C64 C65 180.0(5)
C63 C64 C65 C66 -2.4(9)
C64 C65 C66 C67 -1.9(11)
C65 C66 C67 C68 3.1(13)
C64 C63 C68 C67 -4.2(10)
S6 C63 C68 C67 -178.8(6)
C66 C67 C68 C63 0.0(13)
C28 C27 S7 C69 -2.8(6)
C26 C27 S7 C69 176.8(5)
C27 S7 C69 C70 102.5(5)
C27 S7 C69 C74 -80.3(6)
C74 C69 C70 C71 0.5(10)
S7 C69 C70 C71 177.7(5)
C69 C70 C71 C72 0.9(10)
C70 C71 C72 C73 -1.1(12)
C71 C72 C73 C74 -0.2(12)
C72 C73 C74 C69 1.6(11)
C70 C69 C74 C73 -1.8(10)
S7 C69 C74 C73 -179.0(5)
C29 C30 S8 C75 -17.8(6)
C31 C30 S8 C75 162.1(4)
C30 S8 C75 C80 113.8(5)
C30 S8 C75 C76 -73.2(5)
C80 C75 C76 C77 1.3(10)
S8 C75 C76 C77 -171.6(5)
C75 C76 C77 C78 -0.8(10)
C76 C77 C78 C79 0.7(12)
C77 C78 C79 C80 -1.1(12)
C76 C75 C80 C79 -1.6(9)
S8 C75 C80 C79 171.3(5)
C78 C79 C80 C75 1.5(10)
N7 Zn1 O1 C84B 42.9(19)
N5 Zn1 O1 C84B -45.5(19)
N1 Zn1 O1 C84B 134.5(19)
N3 Zn1 O1 C84B -136.0(19)
N7 Zn1 O1 C84A -170.9(5)
N5 Zn1 O1 C84A 100.7(5)
N1 Zn1 O1 C84A -79.3(5)
N3 Zn1 O1 C84A 10.2(5)
C84A O1 C84B N9B 5.5(14)
Zn1 O1 C84B N9B 158.5(13)
C85B N9B C84B O1 1(3)
C86B N9B C84B O1 179.2(19)
C84B O1 C84A N9A -7.6(14)
Zn1 O1 C84A N9A -165.3(5)
C85A N9A C84A O1 176.9(8)
C86A N9A C84A O1 -0.6(10)

loop_
_platon_squeeze_void_nr
_platon_squeeze_void_average_x
_platon_squeeze_void_average_y
_platon_squeeze_void_average_z
_platon_squeeze_void_volume
_platon_squeeze_void_count_electrons
_platon_squeeze_void_content
1 -0.176 0.407 0.097 341 125 ' '
2 0.175 0.593 0.903 341 125 ' '
3 0.324 0.093 0.596 341 125 ' '
4 0.675 -0.093 0.403 341 125 ' '
